data_4087464
loop_
_publ_author_name
'Berkeley, Emily R.'
'Perez-Gavilan, Ariane'
'Carroll, Patrick J.'
'Sneddon, Larry G.'

_publ_section_title
;
 Syntheses, Structural Characterizations, and Reactivity Studies of
 Half-Sandwich Cobalt, Rhodium, and Iridium Metallatricarbadecaboranyl
 Complexes
;
_journal_issue 7
_journal_name_full Organometallics
_journal_page_first 1396
_journal_paper_doi 10.1021/acs.organomet.5b00141
_journal_volume 34
_journal_year 2015
_chemical_formula_sum 'C24 H41 B7 Co N3'
_chemical_formula_weight 506.20
_space_group_IT_number 9
_space_group_name_Hall 'C -2yc'
_space_group_name_H-M_alt 'C 1 c 1'
_symmetry_cell_setting monoclinic
_symmetry_Int_Tables_number 9
_symmetry_space_group_name_H-M 'C 1 c 1'
_atom_sites_solution_hydrogens geom
_atom_sites_solution_primary direct
_audit_creation_method SHELXL-97
_cell_angle_alpha 90.00
_cell_angle_beta 102.937(2)
_cell_angle_gamma 90.00
_cell_formula_units_Z 4
_cell_length_a 10.1503(3)
_cell_length_b 17.9661(5)
_cell_length_c 16.5896(5)
_cell_measurement_temperature 100(1)
_cell_volume 2948.51(15)
_computing_data_collection 'Bruker APEX2'
_computing_data_reduction 'Bruker SAINT'
_computing_structure_refinement 'SHELXL-97 (Sheldrick, 2008)'
_computing_structure_solution 'SHELXS-97 (Sheldrick, 2008)'
_diffrn_ambient_temperature 100(1)
_diffrn_measured_fraction_theta_full 0.993
_diffrn_measured_fraction_theta_max 0.993
_diffrn_measurement_device 'CCD Area Detector'
_diffrn_measurement_device_type 'Bruker APEXII'
_diffrn_measurement_method 'phi and omega scans'
_diffrn_radiation_monochromator graphite
_diffrn_radiation_source 'sealed tube'
_diffrn_radiation_type MoK\a
_diffrn_radiation_wavelength 0.71073
_diffrn_reflns_av_R_equivalents 0.0319
_diffrn_reflns_av_sigmaI/netI 0.0314
_diffrn_reflns_limit_h_max 13
_diffrn_reflns_limit_h_min -13
_diffrn_reflns_limit_k_max 23
_diffrn_reflns_limit_k_min -23
_diffrn_reflns_limit_l_max 21
_diffrn_reflns_limit_l_min -21
_diffrn_reflns_number 48878
_diffrn_reflns_theta_full 27.51
_diffrn_reflns_theta_max 27.51
_diffrn_reflns_theta_min 2.27
_exptl_absorpt_coefficient_mu 0.599
_exptl_absorpt_correction_T_max 0.7456
_exptl_absorpt_correction_T_min 0.6799
_exptl_absorpt_correction_type multi-scan
_exptl_absorpt_process_details '(SADABS; Sheldrick, 2007)'
_exptl_crystal_density_diffrn 1.140
_exptl_crystal_density_method 'not measured'
_exptl_crystal_description rod
_exptl_crystal_F_000 1072
_exptl_crystal_size_max 0.40
_exptl_crystal_size_mid 0.07
_exptl_crystal_size_min 0.03
_refine_diff_density_max 0.343
_refine_diff_density_min -0.153
_refine_diff_density_rms 0.038
_refine_ls_abs_structure_details 'Flack H D (1983), Acta Cryst. A39, 876-881'
_refine_ls_abs_structure_Flack -0.008(7)
_refine_ls_extinction_method none
_refine_ls_goodness_of_fit_ref 0.911
_refine_ls_hydrogen_treatment mixed
_refine_ls_matrix_type full
_refine_ls_number_parameters 470
_refine_ls_number_reflns 6688
_refine_ls_number_restraints 2
_refine_ls_restrained_S_all 0.911
_refine_ls_R_factor_all 0.0287
_refine_ls_R_factor_gt 0.0245
_refine_ls_shift/su_max 0.002
_refine_ls_shift/su_mean 0.000
_refine_ls_structure_factor_coef Fsqd
_refine_ls_weighting_details 'calc w=1/[\s^2^(Fo^2^)+(0.0389P)^2^+0.3231P] where P=(Fo^2^+2Fc^2^)/3'
_refine_ls_weighting_scheme calc
_refine_ls_wR_factor_gt 0.0541
_refine_ls_wR_factor_ref 0.0562
_reflns_number_gt 6265
_reflns_number_total 6688
_reflns_threshold_expression >2sigma(I)
_cod_data_source_file om5b00141_si_002.cif
_cod_data_source_block CMPD9(UP3435)
_cod_depositor_comments
;
The following automatic conversions were performed:

data name '_atom_site_symetry_multiplicity' was replaced with
'_atom_site_symmetry_multiplicity' as specified in the replacement
file
'/home/saulius/struct/COD-crude-data/automatic-downloads/DataCite-retrospective/ACS/depositions/lib/lists/replacement-tags.lst'.

Automatic conversion script
Id: cif_correct_tags 6909 2019-04-08 15:41:33Z antanas 
;
_cod_original_sg_symbol_H-M 'C c      '
_cod_database_code 4087464

loop_
_symmetry_equiv_pos_as_xyz
'x, y, z'
'x, -y, z+1/2'
'x+1/2, y+1/2, z'
'x+1/2, -y+1/2, z+1/2'

loop_
_atom_site_label
_atom_site_type_symbol
_atom_site_fract_x
_atom_site_fract_y
_atom_site_fract_z
_atom_site_U_iso_or_equiv
_atom_site_adp_type
_atom_site_occupancy
_atom_site_symmetry_multiplicity
_atom_site_calc_flag
_atom_site_refinement_flags
Co8 Co 0.263793(14) 0.260688(9) 0.252259(12) 0.01356(5) Uani 1 1 d .
C7 C 0.27981(16) 0.35473(9) 0.18567(10) 0.0180(3) Uani 1 1 d .
C9 C 0.23466(14) 0.20334(8) 0.14296(9) 0.0142(3) Uani 1 1 d .
C10 C 0.28800(16) 0.24734(8) 0.07798(10) 0.0176(3) Uani 1 1 d .
B1 B 0.04288(18) 0.30932(10) 0.08125(11) 0.0204(4) Uani 1 1 d .
B2 B 0.16719(19) 0.38017(10) 0.09762(11) 0.0217(4) Uani 1 1 d .
B3 B 0.12086(18) 0.33679(10) 0.18463(11) 0.0184(3) Uani 1 1 d .
B4 B 0.09126(18) 0.23853(10) 0.15832(11) 0.0174(3) Uani 1 1 d .
B5 B 0.11814(18) 0.22658(10) 0.05545(11) 0.0191(4) Uani 1 1 d .
B6 B 0.17686(19) 0.31240(10) 0.02570(12) 0.0219(4) Uani 1 1 d .
B11 B 0.32692(18) 0.33379(10) 0.10324(11) 0.0200(4) Uani 1 1 d .
C12 C 0.26750(16) 0.12227(8) 0.15010(9) 0.0142(3) Uani 1 1 d .
C13 C 0.16838(15) 0.06898(8) 0.15342(9) 0.0167(3) Uani 1 1 d .
C14 C 0.19954(16) -0.00629(9) 0.16191(9) 0.0191(3) Uani 1 1 d .
C15 C 0.33131(17) -0.03014(9) 0.16749(10) 0.0211(3) Uani 1 1 d .
C16 C 0.43112(17) 0.02206(10) 0.16439(11) 0.0204(4) Uani 1 1 d .
C17 C 0.39939(16) 0.09704(9) 0.15507(9) 0.0175(3) Uani 1 1 d .
C18 C 0.22235(15) 0.17919(8) 0.31133(9) 0.0171(3) Uani 1 1 d .
N19 N 0.19501(14) 0.12970(8) 0.34861(8) 0.0182(3) Uani 1 1 d .
C20 C 0.16453(16) 0.06975(9) 0.40060(10) 0.0195(3) Uani 1 1 d .
C21 C 0.0607(2) 0.01839(11) 0.34719(13) 0.0258(4) Uani 1 1 d .
C22 C 0.2963(2) 0.02816(11) 0.43551(13) 0.0294(4) Uani 1 1 d .
C23 C 0.1079(2) 0.10592(11) 0.46897(11) 0.0286(4) Uani 1 1 d .
C24 C 0.45351(16) 0.25010(7) 0.27057(9) 0.0154(3) Uani 1 1 d .
N25 N 0.56785(13) 0.24661(7) 0.27306(8) 0.0178(3) Uani 1 1 d .
C26 C 0.70724(16) 0.24637(9) 0.26306(11) 0.0207(3) Uani 1 1 d .
C27 C 0.70218(17) 0.26878(10) 0.17360(11) 0.0242(4) Uani 1 1 d .
H27a H 0.6516 0.2324 0.1369 0.036 Uiso 1 1 calc R
H27b H 0.7925 0.2715 0.1649 0.036 Uiso 1 1 calc R
H27c H 0.6593 0.3165 0.1627 0.036 Uiso 1 1 calc R
C28 C 0.7868(2) 0.30266(14) 0.32306(13) 0.0358(5) Uani 1 1 d .
C29 C 0.7643(2) 0.16784(11) 0.28115(14) 0.0312(4) Uani 1 1 d .
C30 C 0.25174(15) 0.31981(9) 0.34288(10) 0.0177(3) Uani 1 1 d .
N31 N 0.24019(14) 0.36010(7) 0.39454(9) 0.0202(3) Uani 1 1 d .
C32 C 0.20900(15) 0.41738(8) 0.45001(9) 0.0184(3) Uani 1 1 d .
C33 C 0.1816(2) 0.48945(10) 0.40048(13) 0.0308(4) Uani 1 1 d .
C34 C 0.32957(19) 0.42497(12) 0.52249(13) 0.0329(4) Uani 1 1 d .
C35 C 0.08316(18) 0.39240(11) 0.47839(12) 0.0284(4) Uani 1 1 d .
H1 H -0.059(2) 0.3196(11) 0.0552(12) 0.029(5) Uiso 1 1 d .
H2 H 0.1502(19) 0.4383(11) 0.0849(12) 0.026(5) Uiso 1 1 d .
H3 H 0.0687(18) 0.3677(10) 0.2204(12) 0.024(4) Uiso 1 1 d .
H4 H 0.0129(18) 0.2039(10) 0.1723(10) 0.024(5) Uiso 1 1 d .
H5 H 0.0757(16) 0.1838(9) 0.0114(10) 0.013(4) Uiso 1 1 d .
H6 H 0.1652(18) 0.3243(10) -0.0387(11) 0.021(5) Uiso 1 1 d .
H7 H 0.3248(16) 0.3969(9) 0.2177(10) 0.013(4) Uiso 1 1 d .
H10 H 0.3416(18) 0.2164(10) 0.0442(10) 0.018(4) Uiso 1 1 d .
H11 H 0.4089(19) 0.3613(10) 0.0838(11) 0.031(5) Uiso 1 1 d .
H13 H 0.0803(19) 0.0828(10) 0.1508(11) 0.020(4) Uiso 1 1 d .
H14 H 0.1288(17) -0.0421(9) 0.1625(10) 0.016(4) Uiso 1 1 d .
H15 H 0.3512(17) -0.0838(11) 0.1733(11) 0.021(4) Uiso 1 1 d .
H16 H 0.524(2) 0.0059(10) 0.1687(11) 0.021(5) Uiso 1 1 d .
H17 H 0.4666(17) 0.1326(10) 0.1558(10) 0.017(4) Uiso 1 1 d .
H21a H -0.022(2) 0.0456(11) 0.3239(12) 0.030(5) Uiso 1 1 d .
H21b H 0.040(2) -0.0213(11) 0.3808(13) 0.032(5) Uiso 1 1 d .
H21c H 0.095(2) -0.0016(12) 0.3021(14) 0.039(6) Uiso 1 1 d .
H22a H 0.3258(19) 0.0069(11) 0.3868(13) 0.028(5) Uiso 1 1 d .
H22b H 0.276(2) -0.0120(12) 0.4692(13) 0.037(5) Uiso 1 1 d .
H22c H 0.364(2) 0.0619(12) 0.4689(13) 0.037(6) Uiso 1 1 d .
H23a H 0.175(2) 0.1385(11) 0.4990(13) 0.032(5) Uiso 1 1 d .
H23b H 0.082(2) 0.0702(13) 0.5046(14) 0.044(6) Uiso 1 1 d .
H23c H 0.027(2) 0.1341(11) 0.4458(12) 0.028(5) Uiso 1 1 d .
H28a H 0.747(2) 0.3538(12) 0.3098(13) 0.034(6) Uiso 1 1 d .
H28b H 0.879(3) 0.3062(14) 0.3123(15) 0.058(7) Uiso 1 1 d .
H28c H 0.783(2) 0.2899(12) 0.3758(13) 0.031(5) Uiso 1 1 d .
H29a H 0.766(2) 0.1519(12) 0.3372(14) 0.035(6) Uiso 1 1 d .
H29b H 0.857(2) 0.1698(12) 0.2759(13) 0.039(6) Uiso 1 1 d .
H29c H 0.714(3) 0.1345(14) 0.2471(16) 0.052(7) Uiso 1 1 d .
H33a H 0.264(3) 0.5066(14) 0.3775(15) 0.055(7) Uiso 1 1 d .
H33b H 0.157(3) 0.5261(15) 0.4348(17) 0.058(7) Uiso 1 1 d .
H33c H 0.110(2) 0.4827(11) 0.3518(13) 0.030(5) Uiso 1 1 d .
H34a H 0.341(2) 0.3781(14) 0.5524(14) 0.044(6) Uiso 1 1 d .
H34b H 0.316(2) 0.4653(13) 0.5586(14) 0.040(6) Uiso 1 1 d .
H34c H 0.407(2) 0.4432(12) 0.5010(13) 0.038(6) Uiso 1 1 d .
H35a H 0.004(2) 0.3878(12) 0.4299(14) 0.040(6) Uiso 1 1 d .
H35b H 0.063(2) 0.4300(12) 0.5169(13) 0.038(6) Uiso 1 1 d .
H35c H 0.102(2) 0.3472(13) 0.5062(14) 0.046(6) Uiso 1 1 d .

loop_
_atom_site_aniso_label
_atom_site_aniso_U_11
_atom_site_aniso_U_22
_atom_site_aniso_U_33
_atom_site_aniso_U_23
_atom_site_aniso_U_13
_atom_site_aniso_U_12
Co8 0.01475(9) 0.01251(9) 0.01505(9) 0.00026(11) 0.00680(6) 0.00274(11)
C7 0.0227(8) 0.0128(8) 0.0202(8) 0.0019(6) 0.0085(7) 0.0022(6)
C9 0.0144(7) 0.0156(7) 0.0135(7) 0.0003(6) 0.0048(6) 0.0010(5)
C10 0.0185(7) 0.0184(8) 0.0180(7) 0.0035(6) 0.0087(6) 0.0041(5)
B1 0.0193(9) 0.0215(9) 0.0215(9) 0.0068(7) 0.0071(7) 0.0077(7)
B2 0.0263(9) 0.0184(9) 0.0234(9) 0.0085(7) 0.0117(8) 0.0066(7)
B3 0.0209(8) 0.0161(8) 0.0203(8) 0.0052(7) 0.0093(7) 0.0061(6)
B4 0.0156(8) 0.0179(8) 0.0201(8) 0.0053(7) 0.0072(7) 0.0036(6)
B5 0.0184(8) 0.0200(9) 0.0192(9) 0.0034(7) 0.0049(7) 0.0027(7)
B6 0.0258(9) 0.0204(9) 0.0219(9) 0.0064(7) 0.0103(8) 0.0055(7)
B11 0.0203(9) 0.0185(9) 0.0248(9) 0.0055(7) 0.0126(8) 0.0016(7)
C12 0.0169(7) 0.0150(7) 0.0111(7) -0.0013(5) 0.0039(6) 0.0028(6)
C13 0.0142(7) 0.0207(8) 0.0157(7) -0.0004(6) 0.0046(6) 0.0025(6)
C14 0.0219(8) 0.0178(8) 0.0183(8) -0.0017(6) 0.0058(7) -0.0029(6)
C15 0.0267(8) 0.0151(8) 0.0212(8) -0.0011(6) 0.0047(7) 0.0049(6)
C16 0.0180(8) 0.0217(9) 0.0220(9) -0.0037(7) 0.0056(7) 0.0049(7)
C17 0.0158(7) 0.0191(8) 0.0193(8) -0.0031(6) 0.0078(6) -0.0003(6)
C18 0.0160(7) 0.0190(8) 0.0169(8) -0.0040(6) 0.0052(6) 0.0023(6)
N19 0.0204(7) 0.0203(7) 0.0155(7) 0.0016(5) 0.0073(6) 0.0018(6)
C20 0.0227(8) 0.0202(8) 0.0179(8) 0.0063(6) 0.0092(6) 0.0020(6)
C21 0.0268(10) 0.0228(9) 0.0289(10) 0.0033(8) 0.0083(8) -0.0053(8)
C22 0.0281(9) 0.0268(9) 0.0327(10) 0.0072(8) 0.0057(8) 0.0063(7)
C23 0.0366(10) 0.0307(10) 0.0227(9) 0.0043(8) 0.0157(8) 0.0048(8)
C24 0.0191(8) 0.0131(7) 0.0147(7) -0.0003(5) 0.0054(6) 0.0001(5)
N25 0.0173(7) 0.0178(7) 0.0188(6) 0.0003(5) 0.0049(5) 0.0010(5)
C26 0.0123(7) 0.0262(9) 0.0248(8) 0.0032(6) 0.0066(6) 0.0013(6)
C27 0.0201(8) 0.0285(9) 0.0262(9) 0.0049(7) 0.0097(7) 0.0011(7)
C28 0.0265(10) 0.0494(14) 0.0312(11) -0.0053(9) 0.0059(8) -0.0121(9)
C29 0.0234(9) 0.0326(10) 0.0409(11) 0.0128(8) 0.0140(9) 0.0104(8)
C30 0.0174(8) 0.0164(8) 0.0205(8) 0.0035(7) 0.0067(7) 0.0024(6)
N31 0.0243(7) 0.0164(7) 0.0212(7) -0.0009(6) 0.0075(6) 0.0029(5)
C32 0.0215(8) 0.0172(8) 0.0174(7) -0.0043(6) 0.0063(6) 0.0044(6)
C33 0.0423(11) 0.0216(9) 0.0318(10) -0.0010(8) 0.0149(9) 0.0060(8)
C34 0.0234(9) 0.0403(11) 0.0320(10) -0.0115(9) 0.0002(8) 0.0064(8)
C35 0.0255(9) 0.0323(10) 0.0302(10) -0.0022(8) 0.0121(8) 0.0006(7)

loop_
_atom_type_symbol
_atom_type_description
_atom_type_scat_dispersion_real
_atom_type_scat_dispersion_imag
_atom_type_scat_source
C C 0.0033 0.0016 'International Tables Vol C Tables 4.2.6.8 and 6.1.1.4'
H H 0.0000 0.0000 'International Tables Vol C Tables 4.2.6.8 and 6.1.1.4'
N N 0.0061 0.0033 'International Tables Vol C Tables 4.2.6.8 and 6.1.1.4'
B B 0.0013 0.0007 'International Tables Vol C Tables 4.2.6.8 and 6.1.1.4'
Co Co 0.3494 0.9721 'International Tables Vol C Tables 4.2.6.8 and 6.1.1.4'

loop_
_geom_angle_atom_site_label_1
_geom_angle_atom_site_label_2
_geom_angle_atom_site_label_3
_geom_angle
C18 Co8 C30 87.72(7)
C18 Co8 C24 100.27(6)
C30 Co8 C24 100.13(6)
C18 Co8 C7 171.43(7)
C30 Co8 C7 89.56(7)
C24 Co8 C7 88.20(6)
C18 Co8 C9 93.76(6)
C30 Co8 C9 167.52(6)
C24 Co8 C9 91.81(6)
C7 Co8 C9 87.17(6)
C18 Co8 B4 89.56(7)
C30 Co8 B4 120.67(7)
C24 Co8 B4 138.46(7)
C7 Co8 B4 84.83(7)
C9 Co8 B4 47.03(6)
C18 Co8 B3 125.22(7)
C30 Co8 B3 84.20(7)
C24 Co8 B3 134.50(6)
C7 Co8 B3 46.35(6)
C9 Co8 B3 84.83(6)
B4 Co8 B3 51.21(7)
B11 C7 B3 115.35(14)
B11 C7 B2 66.40(11)
B3 C7 B2 64.80(10)
B11 C7 Co8 110.14(11)
B3 C7 Co8 69.31(8)
B2 C7 Co8 124.44(11)
B11 C7 H7 117.2(9)
B3 C7 H7 119.7(9)
B2 C7 H7 113.6(9)
Co8 C7 H7 115.5(9)
C12 C9 C10 116.87(12)
C12 C9 B4 123.22(13)
C10 C9 B4 111.87(12)
C12 C9 B5 113.96(12)
C10 C9 B5 63.99(10)
B4 C9 B5 64.68(10)
C12 C9 Co8 115.78(10)
C10 C9 Co8 111.10(10)
B4 C9 Co8 68.28(8)
B5 C9 Co8 124.41(10)
C9 C10 B11 114.44(13)
C9 C10 B6 114.28(12)
B11 C10 B6 64.95(10)
C9 C10 B5 62.99(10)
B11 C10 B5 115.76(12)
B6 C10 B5 61.66(10)
C9 C10 H10 114.8(10)
B11 C10 H10 121.8(10)
B6 C10 H10 117.4(10)
B5 C10 H10 113.0(10)
B5 B1 B2 108.07(12)
B5 B1 B3 109.98(12)
B2 B1 B3 60.49(10)
B5 B1 B4 60.77(10)
B2 B1 B4 109.19(13)
B3 B1 B4 61.34(10)
B5 B1 B6 59.10(10)
B2 B1 B6 57.59(10)
B3 B1 B6 104.98(13)
B4 B1 B6 105.56(12)
B5 B1 H1 119.3(11)
B2 B1 H1 122.8(11)
B3 B1 H1 122.2(10)
B4 B1 H1 120.7(11)
B6 B1 H1 124.8(11)
C7 B2 B6 105.84(12)
C7 B2 B1 104.90(12)
B6 B2 B1 62.27(11)
C7 B2 B3 55.93(9)
B6 B2 B3 108.44(12)
B1 B2 B3 60.30(10)
C7 B2 B11 53.83(9)
B6 B2 B11 61.32(11)
B1 B2 B11 106.08(12)
B3 B2 B11 98.75(11)
C7 B2 H2 118.5(10)
B6 B2 H2 125.7(10)
B1 B2 H2 126.4(10)
B3 B2 H2 121.5(10)
B11 B2 H2 124.2(10)
C7 B3 B1 106.68(12)
C7 B3 B2 59.27(10)
B1 B3 B2 59.20(10)
C7 B3 B4 107.51(12)
B1 B3 B4 59.40(10)
B2 B3 B4 106.64(12)
C7 B3 Co8 64.34(8)
B1 B3 Co8 115.61(10)
B2 B3 Co8 115.73(10)
B4 B3 Co8 63.91(7)
C7 B3 H3 120.9(10)
B1 B3 H3 121.4(10)
B2 B3 H3 119.0(10)
B4 B3 H3 125.1(10)
Co8 B3 H3 114.7(10)
C9 B4 B1 105.71(12)
C9 B4 B5 58.96(9)
B1 B4 B5 58.93(10)
C9 B4 B3 107.58(12)
B1 B4 B3 59.26(10)
B5 B4 B3 106.85(12)
C9 B4 Co8 64.69(8)
B1 B4 Co8 116.33(11)
B5 B4 Co8 116.53(10)
B3 B4 Co8 64.88(8)
C9 B4 H4 122.0(10)
B1 B4 H4 117.8(10)
B5 B4 H4 114.3(9)
B3 B4 H4 126.7(10)
Co8 B4 H4 118.9(9)
C9 B5 C10 53.02(9)
C9 B5 B6 103.82(12)
C10 B5 B6 59.09(10)
C9 B5 B1 104.75(12)
C10 B5 B1 103.38(12)
B6 B5 B1 61.56(10)
C9 B5 B4 56.36(9)
C10 B5 B4 97.20(12)
B6 B5 B4 107.07(13)
B1 B5 B4 60.30(10)
C9 B5 H5 119.8(9)
C10 B5 H5 121.9(9)
B6 B5 H5 122.7(9)
B1 B5 H5 129.2(9)
B4 B5 H5 127.1(9)
C10 B6 B2 105.30(13)
C10 B6 B5 59.25(9)
B2 B6 B5 110.42(13)
C10 B6 B11 55.26(10)
B2 B6 B11 61.63(11)
B5 B6 B11 105.75(12)
C10 B6 B1 101.87(12)
B2 B6 B1 60.14(10)
B5 B6 B1 59.34(10)
B11 B6 B1 104.77(12)
C10 B6 H6 123.6(10)
B2 B6 H6 122.6(10)
B5 B6 H6 119.1(10)
B11 B6 H6 123.9(10)
B1 B6 H6 126.0(10)
C7 B11 C10 110.07(13)
C7 B11 B6 107.18(13)
C10 B11 B6 59.79(10)
C7 B11 B2 59.77(10)
C10 B11 B2 105.22(13)
B6 B11 B2 57.05(10)
C7 B11 H11 123.3(10)
C10 B11 H11 121.2(10)
B6 B11 H11 118.1(10)
B2 B11 H11 121.1(10)
C17 C12 C13 117.61(14)
C17 C12 C9 120.98(14)
C13 C12 C9 121.40(14)
C14 C13 C12 121.40(14)
C14 C13 H13 117.7(11)
C12 C13 H13 120.9(11)
C15 C14 C13 120.11(14)
C15 C14 H14 120.1(10)
C13 C14 H14 119.8(10)
C14 C15 C16 119.26(14)
C14 C15 H15 118.8(10)
C16 C15 H15 121.9(10)
C17 C16 C15 120.46(15)
C17 C16 H16 119.7(11)
C15 C16 H16 119.9(11)
C16 C17 C12 121.15(15)
C16 C17 H17 120.9(10)
C12 C17 H17 117.8(10)
N19 C18 Co8 178.58(14)
C18 N19 C20 176.28(16)
N19 C20 C21 108.31(13)
N19 C20 C23 106.89(13)
C21 C20 C23 111.27(15)
N19 C20 C22 107.60(13)
C21 C20 C22 110.87(15)
C23 C20 C22 111.69(15)
C20 C21 H21A 110.4(11)
C20 C21 H21B 109.1(12)
H21A C21 H21B 108.6(17)
C20 C21 H21C 110.8(13)
H21A C21 H21C 107.8(17)
H21B C21 H21C 110.0(17)
C20 C22 H22A 106.0(11)
C20 C22 H22B 107.4(13)
H22A C22 H22B 109.0(17)
C20 C22 H22C 110.7(12)
H22A C22 H22C 113.0(16)
H22B C22 H22C 110.5(17)
C20 C23 H23A 107.8(12)
C20 C23 H23B 112.1(14)
H23A C23 H23B 110.7(18)
C20 C23 H23C 110.7(12)
H23A C23 H23C 109.3(17)
H23B C23 H23C 106.2(18)
N25 C24 Co8 172.48(14)
C24 N25 C26 171.15(15)
N25 C26 C28 108.06(14)
N25 C26 C27 106.67(13)
C28 C26 C27 111.01(15)
N25 C26 C29 108.33(13)
C28 C26 C29 111.30(17)
C27 C26 C29 111.27(15)
C26 C27 H27A 109.5
C26 C27 H27B 109.5
H27A C27 H27B 109.5
C26 C27 H27C 109.5
H27A C27 H27C 109.5
H27B C27 H27C 109.5
C26 C28 H28A 109.6(12)
C26 C28 H28B 108.0(15)
H28A C28 H28B 104.5(19)
C26 C28 H28C 109.3(13)
H28A C28 H28C 109.5(18)
H28B C28 H28C 115.8(19)
C26 C29 H29A 112.6(12)
C26 C29 H29B 106.4(13)
H29A C29 H29B 107.0(17)
C26 C29 H29C 110.8(16)
H29A C29 H29C 107(2)
H29B C29 H29C 113(2)
N31 C30 Co8 174.99(14)
C30 N31 C32 170.72(16)
N31 C32 C34 108.19(13)
N31 C32 C35 107.57(13)
C34 C32 C35 111.38(15)
N31 C32 C33 107.32(13)
C34 C32 C33 111.60(16)
C35 C32 C33 110.59(14)
C32 C33 H33A 112.6(14)
C32 C33 H33B 108.0(16)
H33A C33 H33B 111(2)
C32 C33 H33C 110.9(12)
H33A C33 H33C 104.4(17)
H33B C33 H33C 109.7(19)
C32 C34 H34A 107.9(14)
C32 C34 H34B 110.7(13)
H34A C34 H34B 110.4(18)
C32 C34 H34C 108.1(12)
H34A C34 H34C 117.4(19)
H34B C34 H34C 102.2(17)
C32 C35 H35A 110.8(12)
C32 C35 H35B 107.9(12)
H35A C35 H35B 109.4(17)
C32 C35 H35C 108.5(14)
H35A C35 H35C 111.2(19)
H35B C35 H35C 109.0(18)

loop_
_geom_bond_atom_site_label_1
_geom_bond_atom_site_label_2
_geom_bond_distance
Co8 C18 1.8616(15)
Co8 C30 1.8670(16)
Co8 C24 1.8907(15)
Co8 C7 2.0449(15)
Co8 C9 2.0486(14)
Co8 B4 2.1052(18)
Co8 B3 2.1224(17)
C7 B11 1.592(2)
C7 B3 1.642(2)
C7 B2 1.703(2)
C7 H7 0.978(17)
C9 C12 1.493(2)
C9 C10 1.530(2)
C9 B4 1.658(2)
C9 B5 1.706(2)
C10 B11 1.634(2)
C10 B6 1.718(2)
C10 B5 1.721(2)
C10 H10 1.028(18)
B1 B5 1.767(2)
B1 B2 1.770(3)
B1 B3 1.790(3)
B1 B4 1.792(2)
B1 B6 1.806(3)
B1 H1 1.041(19)
B2 B6 1.723(3)
B2 B3 1.793(2)
B2 B11 1.807(3)
B2 H2 1.072(19)
B3 B4 1.827(2)
B3 H3 1.040(19)
B4 B5 1.800(3)
B4 H4 1.075(18)
B5 B6 1.763(2)
B5 H5 1.081(17)
B6 B11 1.801(3)
B6 H6 1.069(17)
B11 H11 1.077(19)
C12 C17 1.398(2)
C12 C13 1.399(2)
C13 C14 1.389(2)
C13 H13 0.920(18)
C14 C15 1.388(2)
C14 H14 0.965(17)
C15 C16 1.390(2)
C15 H15 0.985(19)
C16 C17 1.386(2)
C16 H16 0.975(19)
C17 H17 0.932(18)
C18 N19 1.152(2)
N19 C20 1.456(2)
C20 C21 1.526(3)
C20 C23 1.527(2)
C20 C22 1.528(2)
C21 H21a 0.97(2)
C21 H21b 0.96(2)
C21 H21c 0.96(2)
C22 H22a 1.00(2)
C22 H22b 0.96(2)
C22 H22c 0.99(2)
C23 H23a 0.95(2)
C23 H23b 0.95(2)
C23 H23c 0.96(2)
C24 N25 1.154(2)
N25 C26 1.461(2)
C26 C28 1.519(3)
C26 C27 1.528(2)
C26 C29 1.529(2)
C27 H27a 0.9600
C27 H27b 0.9600
C27 H27c 0.9600
C28 H28a 1.01(2)
C28 H28b 0.99(3)
C28 H28c 0.91(2)
C29 H29a 0.97(2)
C29 H29b 0.96(2)
C29 H29c 0.90(3)
C30 N31 1.148(2)
N31 C32 1.4615(19)
C32 C34 1.518(2)
C32 C35 1.524(2)
C32 C33 1.525(2)
C33 H33a 1.04(3)
C33 H33b 0.94(3)
C33 H33c 0.97(2)
C34 H34a 0.97(2)
C34 H34b 0.97(2)
C34 H34c 0.99(2)
C35 H35a 1.01(2)
C35 H35b 0.98(2)
C35 H35c 0.93(2)
